data_4344534
loop_
_publ_author_name
'Gregoli\'nski, Janusz'
'Hikita, Masahiro'
'Sakamoto, Tatsuya'
'Sugimoto, Hideki'
'Tsukube, Hiroshi'
'Miyake, Hiroyuki'

_publ_section_title
;
 Redox-Triggered Helicity Inversion in Chiral Cobalt Complexes in
 Combination with H(+) and NO3(-) Stimuli.
;
_journal_issue 2
_journal_name_full 'Inorganic chemistry'
_journal_page_first 633
_journal_page_last 643
_journal_paper_doi 10.1021/acs.inorgchem.5b01902
_journal_volume 55
_journal_year 2016
_chemical_absolute_configuration rmad
_chemical_formula_moiety 'C24 H38 Co N4 O4 S2, 2(Cl O4), H2 O'
_chemical_formula_sum 'C24 H40 Cl2 Co N4 O13 S2'
_chemical_formula_weight 786.55
_chemical_name_systematic
; 
 ? 
;
_space_group_IT_number 4
_symmetry_cell_setting monoclinic
_symmetry_space_group_name_Hall 'P 2yb'
_symmetry_space_group_name_H-M 'P 1 21 1'
_atom_sites_solution_hydrogens geom
_atom_sites_solution_primary direct
_atom_sites_solution_secondary difmap
_audit_creation_method SHELXL-97
_cell_angle_alpha 90.00
_cell_angle_beta 98.264(4)
_cell_angle_gamma 90.00
_cell_formula_units_Z 2
_cell_length_a 8.2508(13)
_cell_length_b 23.122(3)
_cell_length_c 8.8694(15)
_cell_measurement_reflns_used 7774
_cell_measurement_temperature 100(2)
_cell_measurement_theta_max 27.4835
_cell_measurement_theta_min 4.1167
_cell_volume 1674.5(4)
_computing_cell_refinement 'CrystalClear (Rigaku Corp., 2000)'
_computing_data_collection 'CrystalClear (Rigaku Corp., 2000)'
_computing_data_reduction 'CrystalClear (Rigaku Corp., 2000)'
_computing_structure_refinement 'SHELXL-97 (Sheldrick, 1997)'
_computing_structure_solution 'SIR97(Altomare, 1999)'
_diffrn_ambient_temperature 100(2)
_diffrn_measured_fraction_theta_full 0.986
_diffrn_measured_fraction_theta_max 0.986
_diffrn_measurement_device
;
Mercury CCD (2x2 bin mode)
;
_diffrn_measurement_method \w
_diffrn_radiation_detector CCD
_diffrn_radiation_monochromator 'Graphite Monochromator'
_diffrn_radiation_source 'Rotating Anode'
_diffrn_radiation_type MoK\a
_diffrn_radiation_wavelength 0.71070
_diffrn_reflns_av_R_equivalents 0.0287
_diffrn_reflns_av_sigmaI/netI 0.0326
_diffrn_reflns_limit_h_max 10
_diffrn_reflns_limit_h_min -10
_diffrn_reflns_limit_k_max 30
_diffrn_reflns_limit_k_min -26
_diffrn_reflns_limit_l_max 11
_diffrn_reflns_limit_l_min -11
_diffrn_reflns_number 15321
_diffrn_reflns_theta_full 27.47
_diffrn_reflns_theta_max 27.47
_diffrn_reflns_theta_min 4.12
_exptl_absorpt_coefficient_mu 0.864
_exptl_absorpt_correction_T_max 0.8462
_exptl_absorpt_correction_T_min 0.7238
_exptl_absorpt_correction_type multi-scan
_exptl_absorpt_process_details '(Jacobson, 1998)'
_exptl_crystal_colour Pink
_exptl_crystal_density_diffrn 1.560
_exptl_crystal_density_method 'not measured'
_exptl_crystal_description Prism
_exptl_crystal_F_000 818
_exptl_crystal_size_max 0.40
_exptl_crystal_size_mid 0.20
_exptl_crystal_size_min 0.20
_refine_diff_density_max 0.889
_refine_diff_density_min -0.609
_refine_diff_density_rms 0.070
_refine_ls_abs_structure_details 'Flack H D (1983), Acta Cryst. A39, 876-881'
_refine_ls_abs_structure_Flack 0.013(13)
_refine_ls_extinction_method none
_refine_ls_goodness_of_fit_ref 1.043
_refine_ls_hydrogen_treatment constr
_refine_ls_matrix_type full
_refine_ls_number_parameters 406
_refine_ls_number_reflns 6314
_refine_ls_number_restraints 1
_refine_ls_restrained_S_all 1.043
_refine_ls_R_factor_all 0.0385
_refine_ls_R_factor_gt 0.0367
_refine_ls_shift/su_max 0.010
_refine_ls_shift/su_mean 0.000
_refine_ls_structure_factor_coef Fsqd
_refine_ls_weighting_details 'calc w=1/[\s^2^(Fo^2^)+(0.0363P)^2^+2.2539P] where P=(Fo^2^+2Fc^2^)/3'
_refine_ls_weighting_scheme calc
_refine_ls_wR_factor_gt 0.0866
_refine_ls_wR_factor_ref 0.0875
_reflns_number_gt 6120
_reflns_number_total 6314
_reflns_threshold_expression >2sigma(I)
_cod_data_source_file ic5b01902_si_001.cif
_cod_data_source_block '[Co(H2L3)(H2O)2](ClO4)2(H2O)'
_cod_depositor_comments
;
The following automatic conversions were performed:

'_exptl_absorpt_correction_type' value 'Multi-scan' changed to
'multi-scan' according to
/usr/data/users/saulius/crontab/automatic-downloads/current/ACS/lib/dictionaries/cif_core.dic
dictionary named 'cif_core.dic' version 2.4.2 from 2011-04-26.

Automatic conversion script
Id: cif_fix_values 4268 2015-11-12 08:31:59Z antanas 
;
_cod_original_cell_volume 1674.5(5)
_cod_original_sg_symbol_H-M P21
_cod_database_code 4344534

loop_
_symmetry_equiv_pos_as_xyz
'x, y, z'
'-x, y+1/2, -z'

loop_
_atom_site_label
_atom_site_type_symbol
_atom_site_fract_x
_atom_site_fract_y
_atom_site_fract_z
_atom_site_U_iso_or_equiv
_atom_site_adp_type
_atom_site_occupancy
_atom_site_symmetry_multiplicity
_atom_site_calc_flag
_atom_site_refinement_flags
_atom_site_disorder_assembly
_atom_site_disorder_group
Co1 Co 0.56781(5) 0.278738(17) 0.50282(4) 0.01522(10) Uani 1 1 d . . .
C1 C 0.9928(4) 0.50196(15) 0.4714(4) 0.0222(7) Uani 1 1 d . . .
C2 C 1.1157(4) 0.52691(16) 0.5765(4) 0.0263(8) Uani 1 1 d . . .
H1 H 1.1720 0.5603 0.5489 0.032 Uiso 1 1 calc R . .
C3 C 1.1557(4) 0.50341(17) 0.7198(4) 0.0278(8) Uani 1 1 d . . .
H2 H 1.2406 0.5202 0.7899 0.033 Uiso 1 1 calc R . .
C4 C 1.0733(4) 0.45564(16) 0.7619(4) 0.0252(7) Uani 1 1 d . . .
H3 H 1.1008 0.4400 0.8614 0.030 Uiso 1 1 calc R . .
C5 C 0.9500(4) 0.42998(15) 0.6601(4) 0.0222(7) Uani 1 1 d . . .
H4 H 0.8941 0.3969 0.6897 0.027 Uiso 1 1 calc R . .
C6 C 0.9089(4) 0.45312(14) 0.5143(4) 0.0205(7) Uani 1 1 d . . .
N1 N 0.7851(3) 0.43023(12) 0.4048(3) 0.0186(6) Uani 1 1 d . . .
H5 H 0.7736 0.4475 0.3155 0.022 Uiso 1 1 calc R . .
C7 C 0.6834(4) 0.38663(13) 0.4158(4) 0.0174(6) Uani 1 1 d . . .
O1 O 0.6817(3) 0.35874(11) 0.5347(3) 0.0233(5) Uani 1 1 d . . .
C8 C 0.5686(4) 0.36999(14) 0.2700(4) 0.0174(6) Uani 1 1 d . . .
H6 H 0.6373 0.3483 0.2049 0.021 Uiso 1 1 calc R . .
C9 C 0.4969(5) 0.42168(16) 0.1748(4) 0.0260(8) Uani 1 1 d . . .
H7 H 0.4112 0.4082 0.0944 0.039 Uiso 1 1 calc R . .
H8 H 0.5838 0.4407 0.1287 0.039 Uiso 1 1 calc R . .
H9 H 0.4497 0.4492 0.2406 0.039 Uiso 1 1 calc R . .
N2 N 0.4464(3) 0.32805(12) 0.3116(3) 0.0168(5) Uani 1 1 d . . .
C10 C 0.3871(4) 0.29075(14) 0.1789(4) 0.0208(7) Uani 1 1 d . . .
H10 H 0.3335 0.3147 0.0952 0.031 Uiso 1 1 calc R . .
H11 H 0.3087 0.2625 0.2080 0.031 Uiso 1 1 calc R . .
H12 H 0.4801 0.2704 0.1459 0.031 Uiso 1 1 calc R . .
C11 C 0.3081(4) 0.35695(14) 0.3726(4) 0.0188(6) Uani 1 1 d . . .
H13 H 0.2279 0.3713 0.2870 0.023 Uiso 1 1 calc R . .
H14 H 0.3499 0.3906 0.4356 0.023 Uiso 1 1 calc R . .
C12 C 0.2241(4) 0.31514(14) 0.4684(4) 0.0178(6) Uani 1 1 d . . .
H15 H 0.1321 0.3349 0.5072 0.021 Uiso 1 1 calc R . .
H16 H 0.1789 0.2822 0.4045 0.021 Uiso 1 1 calc R . .
N3 N 0.3418(3) 0.29346(11) 0.5983(3) 0.0153(5) Uani 1 1 d . . .
C13 C 0.3645(4) 0.33591(16) 0.7248(4) 0.0223(7) Uani 1 1 d . . .
H17 H 0.3982 0.3732 0.6868 0.033 Uiso 1 1 calc R . .
H18 H 0.4491 0.3219 0.8054 0.033 Uiso 1 1 calc R . .
H19 H 0.2611 0.3407 0.7657 0.033 Uiso 1 1 calc R . .
C14 C 0.2892(4) 0.23635(14) 0.6540(3) 0.0161(6) Uani 1 1 d . . .
H20 H 0.3562 0.2293 0.7555 0.019 Uiso 1 1 calc R . .
C15 C 0.1088(4) 0.23318(16) 0.6774(4) 0.0231(7) Uani 1 1 d . . .
H21 H 0.0817 0.2669 0.7360 0.035 Uiso 1 1 calc R . .
H22 H 0.0902 0.1977 0.7330 0.035 Uiso 1 1 calc R . .
H23 H 0.0392 0.2329 0.5781 0.035 Uiso 1 1 calc R . .
C16 C 0.3377(4) 0.19056(14) 0.5458(4) 0.0165(6) Uani 1 1 d . . .
O2 O 0.4490(3) 0.20003(9) 0.4677(3) 0.0167(5) Uani 1 1 d . . .
N4 N 0.2607(4) 0.13961(12) 0.5385(3) 0.0188(6) Uani 1 1 d . . .
H24 H 0.1872 0.1326 0.5989 0.023 Uiso 1 1 calc R . .
C17 C 0.2975(4) 0.09599(14) 0.4320(4) 0.0213(7) Uani 1 1 d . . .
C18 C 0.4057(4) 0.05212(14) 0.4800(4) 0.0246(7) Uani 1 1 d . . .
H25 H 0.4548 0.0499 0.5835 0.030 Uiso 1 1 calc R . .
C19 C 0.4424(5) 0.01102(16) 0.3751(5) 0.0292(8) Uani 1 1 d . . .
H26 H 0.5164 -0.0196 0.4066 0.035 Uiso 1 1 calc R . .
C20 C 0.3696(5) 0.01512(17) 0.2235(5) 0.0323(9) Uani 1 1 d . . .
H27 H 0.3941 -0.0128 0.1517 0.039 Uiso 1 1 calc R . .
C21 C 0.2620(5) 0.05958(16) 0.1772(4) 0.0279(8) Uani 1 1 d . . .
H28 H 0.2141 0.0621 0.0734 0.033 Uiso 1 1 calc R . .
C22 C 0.2228(4) 0.10076(14) 0.2806(4) 0.0218(7) Uani 1 1 d . . .
S1 S 0.93786(10) 0.53406(3) 0.28864(10) 0.02277(18) Uani 1 1 d . . .
C23 C 1.1150(5) 0.51480(17) 0.2012(5) 0.0296(8) Uani 1 1 d . . .
H29 H 1.2135 0.5313 0.2605 0.044 Uiso 1 1 calc R . .
H30 H 1.1024 0.5300 0.0970 0.044 Uiso 1 1 calc R . .
H31 H 1.1253 0.4726 0.1986 0.044 Uiso 1 1 calc R . .
S2 S 0.08675(11) 0.15888(4) 0.23629(10) 0.02430(19) Uani 1 1 d . . .
C24 C 0.0580(5) 0.1603(2) 0.0317(5) 0.0399(10) Uani 1 1 d . . .
H32 H 0.1638 0.1549 -0.0044 0.060 Uiso 1 1 calc R . .
H33 H 0.0111 0.1976 -0.0042 0.060 Uiso 1 1 calc R . .
H34 H -0.0167 0.1291 -0.0078 0.060 Uiso 1 1 calc R . .
O3 O 0.6940(3) 0.24895(10) 0.7069(3) 0.0227(5) Uani 1 1 d . . .
H35 H 0.7304 0.2723 0.7845 0.034 Uiso 1 1 d . . .
H36 H 0.6878 0.2179 0.7361 0.034 Uiso 1 1 d . . .
O4 O 0.7459(3) 0.24875(11) 0.3808(3) 0.0266(5) Uani 1 1 d . . .
H37 H 0.7240 0.2188 0.3393 0.040 Uiso 1 1 d . . .
H38 H 0.7967 0.2654 0.3314 0.040 Uiso 1 1 d . . .
Cl1 Cl 0.90374(10) 0.33876(3) 0.04577(8) 0.01939(16) Uani 1 1 d . . .
O5 O 0.9091(11) 0.3969(3) 0.0983(9) 0.0271(17) Uiso 0.55(2) 1 d P A 1
O6 O 0.9391(6) 0.2981(4) 0.1730(8) 0.0239(16) Uiso 0.55(2) 1 d P A 1
O7 O 1.0388(9) 0.3360(4) -0.0399(9) 0.028(2) Uiso 0.55(2) 1 d P A 1
O8 O 0.7483(7) 0.3268(4) -0.0412(7) 0.0296(17) Uiso 0.55(2) 1 d P A 1
O9 O 0.9413(7) 0.3152(4) 0.1980(8) 0.0172(18) Uiso 0.45(2) 1 d P A 2
O10 O 0.7511(8) 0.3097(5) -0.0242(8) 0.023(2) Uiso 0.45(2) 1 d P A 2
O11 O 1.0233(10) 0.3251(4) -0.0514(9) 0.017(2) Uiso 0.45(2) 1 d P A 2
O12 O 0.8647(13) 0.3998(3) 0.0608(12) 0.030(2) Uiso 0.45(2) 1 d P A 2
O13 O 0.6332(4) 0.13520(12) -0.2245(3) 0.0358(6) Uiso 1 1 d . B .
O14 O 0.4462(9) 0.1596(3) -0.0495(6) 0.0381(16) Uiso 0.607(14) 1 d P B 3
O15 O 0.6947(8) 0.1049(3) 0.0243(6) 0.0363(15) Uiso 0.607(14) 1 d P B 3
O16 O 0.4684(9) 0.0645(3) -0.1334(7) 0.050(2) Uiso 0.607(14) 1 d P B 3
O17 O 0.5034(12) 0.1751(4) -0.0320(8) 0.029(2) Uiso 0.393(14) 1 d P B 2
O18 O 0.6552(12) 0.0895(5) 0.0223(9) 0.031(2) Uiso 0.393(14) 1 d P B 2
O19 O 0.4106(14) 0.0874(5) -0.1409(10) 0.050(3) Uiso 0.393(14) 1 d P B 2
O20 O 0.6761(3) 0.14127(12) 0.3215(3) 0.0325(6) Uiso 1 1 d . . .
H39 H 0.6576 0.1315 0.2088 0.049 Uiso 1 1 d . . .
H40 H 0.5648 0.1516 0.3631 0.049 Uiso 1 1 d . . .
Cl2 Cl 0.55763(11) 0.11939(4) -0.09188(11) 0.0313(2) Uani 1 1 d . . .

loop_
_atom_site_aniso_label
_atom_site_aniso_U_11
_atom_site_aniso_U_22
_atom_site_aniso_U_33
_atom_site_aniso_U_23
_atom_site_aniso_U_13
_atom_site_aniso_U_12
Co1 0.0141(2) 0.01584(19) 0.01557(19) 0.00351(17) 0.00154(14) -0.00070(17)
C1 0.0196(16) 0.0205(17) 0.0285(18) -0.0028(14) 0.0101(14) 0.0023(14)
C2 0.0169(16) 0.0252(18) 0.038(2) -0.0037(16) 0.0079(14) -0.0037(14)
C3 0.0194(17) 0.031(2) 0.0324(19) -0.0053(16) 0.0031(14) -0.0032(15)
C4 0.0200(17) 0.0318(19) 0.0236(17) -0.0040(15) 0.0027(13) 0.0001(15)
C5 0.0211(17) 0.0234(17) 0.0221(16) -0.0006(14) 0.0037(13) -0.0011(14)
C6 0.0146(16) 0.0187(16) 0.0292(17) -0.0018(14) 0.0068(13) 0.0033(13)
N1 0.0194(14) 0.0178(13) 0.0190(13) 0.0035(11) 0.0043(11) -0.0017(11)
C7 0.0183(16) 0.0138(14) 0.0207(15) 0.0029(12) 0.0045(12) 0.0035(12)
O1 0.0271(13) 0.0227(12) 0.0185(11) 0.0050(10) -0.0019(10) -0.0081(10)
C8 0.0203(16) 0.0170(15) 0.0155(14) 0.0037(12) 0.0048(12) -0.0005(13)
C9 0.0260(18) 0.0240(18) 0.0269(17) 0.0117(15) 0.0004(14) -0.0014(15)
N2 0.0177(13) 0.0179(14) 0.0151(12) 0.0029(11) 0.0034(10) -0.0003(11)
C10 0.0236(16) 0.0220(18) 0.0176(15) -0.0016(13) 0.0056(12) -0.0032(13)
C11 0.0162(15) 0.0196(15) 0.0211(16) 0.0043(13) 0.0040(12) 0.0041(13)
C12 0.0146(15) 0.0209(15) 0.0189(15) 0.0022(13) 0.0054(12) 0.0038(13)
N3 0.0166(13) 0.0168(14) 0.0123(12) -0.0012(10) 0.0017(9) 0.0001(10)
C13 0.0271(18) 0.0226(16) 0.0172(15) -0.0025(14) 0.0034(13) 0.0012(15)
C14 0.0171(15) 0.0185(15) 0.0134(14) 0.0015(12) 0.0042(12) 0.0000(13)
C15 0.0198(16) 0.0262(18) 0.0253(17) 0.0009(14) 0.0096(14) -0.0011(14)
C16 0.0130(14) 0.0193(15) 0.0169(14) 0.0051(12) 0.0009(11) 0.0001(13)
O2 0.0134(11) 0.0171(11) 0.0205(11) 0.0010(9) 0.0057(9) -0.0004(9)
N4 0.0212(14) 0.0151(13) 0.0217(13) 0.0025(11) 0.0086(11) 0.0004(11)
C17 0.0216(17) 0.0154(16) 0.0295(17) -0.0007(14) 0.0128(14) -0.0060(13)
C18 0.0224(17) 0.0184(17) 0.0341(19) 0.0067(14) 0.0081(14) -0.0030(14)
C19 0.0289(19) 0.0164(16) 0.046(2) 0.0032(16) 0.0170(16) 0.0011(14)
C20 0.033(2) 0.0254(19) 0.042(2) -0.0101(17) 0.0166(17) -0.0058(16)
C21 0.031(2) 0.0252(18) 0.0282(18) -0.0078(15) 0.0079(15) -0.0060(16)
C22 0.0177(16) 0.0204(17) 0.0293(17) 0.0006(14) 0.0103(13) -0.0055(13)
S1 0.0212(4) 0.0164(4) 0.0323(4) 0.0046(3) 0.0092(3) 0.0022(3)
C23 0.0263(19) 0.0258(18) 0.040(2) 0.0079(16) 0.0164(16) 0.0016(15)
S2 0.0228(4) 0.0268(4) 0.0236(4) -0.0005(4) 0.0044(3) 0.0013(4)
C24 0.040(2) 0.050(3) 0.028(2) -0.0032(19) -0.0003(17) 0.013(2)
O3 0.0227(12) 0.0217(12) 0.0217(12) 0.0075(10) -0.0043(9) -0.0043(10)
O4 0.0229(13) 0.0278(13) 0.0317(13) 0.0065(11) 0.0126(10) 0.0012(11)
Cl1 0.0206(4) 0.0239(4) 0.0141(3) -0.0006(3) 0.0035(3) -0.0005(3)
Cl2 0.0260(5) 0.0347(5) 0.0337(5) 0.0145(4) 0.0054(4) 0.0027(4)

loop_
_atom_type_symbol
_atom_type_description
_atom_type_scat_dispersion_real
_atom_type_scat_dispersion_imag
_atom_type_scat_source
C C 0.0033 0.0016 'International Tables Vol C Tables 4.2.6.8 and 6.1.1.4'
H H 0.0000 0.0000 'International Tables Vol C Tables 4.2.6.8 and 6.1.1.4'
N N 0.0061 0.0033 'International Tables Vol C Tables 4.2.6.8 and 6.1.1.4'
O O 0.0106 0.0060 'International Tables Vol C Tables 4.2.6.8 and 6.1.1.4'
S S 0.1246 0.1234 'International Tables Vol C Tables 4.2.6.8 and 6.1.1.4'
Cl Cl 0.1484 0.1585 'International Tables Vol C Tables 4.2.6.8 and 6.1.1.4'
Co Co 0.3494 0.9721 'International Tables Vol C Tables 4.2.6.8 and 6.1.1.4'

loop_
_geom_angle_atom_site_label_1
_geom_angle_atom_site_label_2
_geom_angle_atom_site_label_3
_geom_angle
O4 Co1 O2 89.03(10)
O4 Co1 O3 92.31(10)
O2 Co1 O3 90.40(9)
O4 Co1 O1 91.63(10)
O2 Co1 O1 178.49(10)
O3 Co1 O1 90.93(9)
O4 Co1 N2 92.87(10)
O2 Co1 N2 100.92(10)
O3 Co1 N2 167.63(10)
O1 Co1 N2 77.70(10)
O4 Co1 N3 165.27(10)
O2 Co1 N3 77.46(9)
O3 Co1 N3 93.61(10)
O1 Co1 N3 101.73(10)
N2 Co1 N3 84.09(10)
C2 C1 C6 119.3(3)
C2 C1 S1 120.0(3)
C6 C1 S1 120.7(3)
C3 C2 C1 120.4(3)
C3 C2 H1 119.8
C1 C2 H1 119.8
C4 C3 C2 120.3(3)
C4 C3 H2 119.9
C2 C3 H2 119.9
C3 C4 C5 120.6(3)
C3 C4 H3 119.7
C5 C4 H3 119.7
C4 C5 C6 119.7(3)
C4 C5 H4 120.1
C6 C5 H4 120.1
C5 C6 C1 119.7(3)
C5 C6 N1 123.4(3)
C1 C6 N1 116.9(3)
C7 N1 C6 129.8(3)
C7 N1 H5 115.1
C6 N1 H5 115.1
O1 C7 N1 123.0(3)
O1 C7 C8 120.3(3)
N1 C7 C8 116.7(3)
C7 O1 Co1 114.1(2)
N2 C8 C9 115.1(3)
N2 C8 C7 108.2(2)
C9 C8 C7 114.2(3)
N2 C8 H6 106.2
C9 C8 H6 106.2
C7 C8 H6 106.2
C8 C9 H7 109.5
C8 C9 H8 109.5
H7 C9 H8 109.5
C8 C9 H9 109.5
H7 C9 H9 109.5
H8 C9 H9 109.5
C8 N2 C10 109.9(2)
C8 N2 C11 112.4(2)
C10 N2 C11 111.5(3)
C8 N2 Co1 106.55(19)
C10 N2 Co1 112.19(19)
C11 N2 Co1 104.13(18)
N2 C10 H10 109.5
N2 C10 H11 109.5
H10 C10 H11 109.5
N2 C10 H12 109.5
H10 C10 H12 109.5
H11 C10 H12 109.5
N2 C11 C12 110.6(3)
N2 C11 H13 109.5
C12 C11 H13 109.5
N2 C11 H14 109.5
C12 C11 H14 109.5
H13 C11 H14 108.1
N3 C12 C11 110.5(3)
N3 C12 H15 109.6
C11 C12 H15 109.6
N3 C12 H16 109.6
C11 C12 H16 109.6
H15 C12 H16 108.1
C13 N3 C12 111.2(2)
C13 N3 C14 110.3(2)
C12 N3 C14 111.5(2)
C13 N3 Co1 112.0(2)
C12 N3 Co1 104.56(18)
C14 N3 Co1 107.14(18)
N3 C13 H17 109.5
N3 C13 H18 109.5
H17 C13 H18 109.5
N3 C13 H19 109.5
H17 C13 H19 109.5
H18 C13 H19 109.5
N3 C14 C16 106.9(2)
N3 C14 C15 114.8(3)
C16 C14 C15 113.6(3)
N3 C14 H20 107.0
C16 C14 H20 107.0
C15 C14 H20 107.0
C14 C15 H21 109.5
C14 C15 H22 109.5
H21 C15 H22 109.5
C14 C15 H23 109.5
H21 C15 H23 109.5
H22 C15 H23 109.5
O2 C16 N4 120.7(3)
O2 C16 C14 120.7(3)
N4 C16 C14 118.6(3)
C16 O2 Co1 116.2(2)
C16 N4 C17 120.3(3)
C16 N4 H24 119.8
C17 N4 H24 119.8
C18 C17 C22 122.1(3)
C18 C17 N4 120.0(3)
C22 C17 N4 117.9(3)
C17 C18 C19 119.3(4)
C17 C18 H25 120.4
C19 C18 H25 120.4
C18 C19 C20 119.5(4)
C18 C19 H26 120.2
C20 C19 H26 120.2
C21 C20 C19 120.4(3)
C21 C20 H27 119.8
C19 C20 H27 119.8
C20 C21 C22 120.8(4)
C20 C21 H28 119.6
C22 C21 H28 119.6
C21 C22 C17 117.8(3)
C21 C22 S2 125.2(3)
C17 C22 S2 117.0(3)
C1 S1 C23 99.92(17)
S1 C23 H29 109.5
S1 C23 H30 109.5
H29 C23 H30 109.5
S1 C23 H31 109.5
H29 C23 H31 109.5
H30 C23 H31 109.5
C22 S2 C24 103.12(19)
S2 C24 H32 109.5
S2 C24 H33 109.5
H32 C24 H33 109.5
S2 C24 H34 109.5
H32 C24 H34 109.5
H33 C24 H34 109.5
Co1 O3 H35 122.91
Co1 O3 H36 123.8
H35 O3 H36 109.8
Co1 O4 H37 113.9
Co1 O4 H38 129.0
H37 O4 H38 106.5
O5 Cl1 O8 110.1(4)
O5 Cl1 O11 114.4(5)
O8 Cl1 O11 106.0(4)
O5 Cl1 O7 103.0(5)
O8 Cl1 O7 114.3(4)
O5 Cl1 O9 93.3(4)
O8 Cl1 O9 119.2(4)
O11 Cl1 O9 113.8(4)
O7 Cl1 O9 113.5(4)
O8 Cl1 O12 92.5(4)
O11 Cl1 O12 116.6(5)
O7 Cl1 O12 106.8(5)
O9 Cl1 O12 107.4(4)
O5 Cl1 O6 111.2(3)
O8 Cl1 O6 110.9(4)
O11 Cl1 O6 104.1(4)
O7 Cl1 O6 107.1(4)
O12 Cl1 O6 124.9(4)
O5 Cl1 O10 123.4(4)
O11 Cl1 O10 105.3(5)
O7 Cl1 O10 115.8(4)
O9 Cl1 O10 105.9(4)
O12 Cl1 O10 107.0(4)
O6 Cl1 O10 95.4(4)
H39 O20 H40 112.1
O18 Cl2 O14 118.1(4)
O18 Cl2 O19 110.0(6)
O14 Cl2 O19 82.2(5)
O18 Cl2 O13 116.5(4)
O14 Cl2 O13 115.2(3)
O19 Cl2 O13 109.1(4)
O14 Cl2 O15 116.0(3)
O19 Cl2 O15 129.3(5)
O13 Cl2 O15 104.5(3)
O18 Cl2 O17 110.1(5)
O19 Cl2 O17 105.7(5)
O13 Cl2 O17 104.9(3)
O15 Cl2 O17 101.0(4)
O18 Cl2 O16 88.3(5)
O14 Cl2 O16 108.3(4)
O13 Cl2 O16 105.6(3)
O15 Cl2 O16 106.5(4)
O17 Cl2 O16 131.7(4)

loop_
_geom_bond_atom_site_label_1
_geom_bond_atom_site_label_2
_geom_bond_distance
Co1 O4 2.066(2)
Co1 O2 2.069(2)
Co1 O3 2.072(2)
Co1 O1 2.076(2)
Co1 N2 2.166(3)
Co1 N3 2.183(3)
C1 C2 1.399(5)
C1 C6 1.405(5)
C1 S1 1.782(4)
C2 C3 1.378(5)
C2 H1 0.9500
C3 C4 1.377(5)
C3 H2 0.9500
C4 C5 1.392(5)
C4 H3 0.9500
C5 C6 1.395(5)
C5 H4 0.9500
C6 N1 1.408(4)
N1 C7 1.324(4)
N1 H5 0.8800
C7 O1 1.239(4)
C7 C8 1.538(4)
C8 N2 1.483(4)
C8 C9 1.532(5)
C8 H6 1.0000
C9 H7 0.9800
C9 H8 0.9800
C9 H9 0.9800
N2 C10 1.484(4)
N2 C11 1.490(4)
C10 H10 0.9800
C10 H11 0.9800
C10 H12 0.9800
C11 C12 1.519(4)
C11 H13 0.9900
C11 H14 0.9900
C12 N3 1.483(4)
C12 H15 0.9900
C12 H16 0.9900
N3 C13 1.482(4)
N3 C14 1.496(4)
C13 H17 0.9800
C13 H18 0.9800
C13 H19 0.9800
C14 C16 1.521(4)
C14 C15 1.534(4)
C14 H20 1.0000
C15 H21 0.9800
C15 H22 0.9800
C15 H23 0.9800
C16 O2 1.246(4)
C16 N4 1.335(4)
N4 C17 1.444(4)
N4 H24 0.8800
C17 C18 1.378(5)
C17 C22 1.398(5)
C18 C19 1.393(5)
C18 H25 0.9500
C19 C20 1.394(6)
C19 H26 0.9500
C20 C21 1.382(6)
C20 H27 0.9500
C21 C22 1.392(5)
C21 H28 0.9500
C22 S2 1.759(4)
S1 C23 1.806(4)
C23 H29 0.9800
C23 H30 0.9800
C23 H31 0.9800
S2 C24 1.796(4)
C24 H32 0.9800
C24 H33 0.9800
C24 H34 0.9800
O3 H35 0.892
O3 H36 0.767
O4 H37 0.792
O4 H38 0.754
Cl1 O5 1.422(6)
Cl1 O8 1.425(6)
Cl1 O11 1.435(7)
Cl1 O7 1.438(7)
Cl1 O9 1.447(6)
Cl1 O12 1.458(8)
Cl1 O6 1.465(5)
Cl1 O10 1.483(7)
O13 Cl2 1.455(3)
O14 Cl2 1.397(5)
O15 Cl2 1.455(6)
O16 Cl2 1.487(6)
O17 Cl2 1.487(8)
O18 Cl2 1.384(8)
O19 Cl2 1.434(10)
O20 H39 1.014
O20 H40 1.065

loop_
_geom_torsion_atom_site_label_1
_geom_torsion_atom_site_label_2
_geom_torsion_atom_site_label_3
_geom_torsion_atom_site_label_4
_geom_torsion
C6 C1 C2 C3 0.9(5)
S1 C1 C2 C3 178.1(3)
C1 C2 C3 C4 -1.0(6)
C2 C3 C4 C5 0.8(6)
C3 C4 C5 C6 -0.4(5)
C4 C5 C6 C1 0.3(5)
C4 C5 C6 N1 -179.5(3)
C2 C1 C6 C5 -0.5(5)
S1 C1 C6 C5 -177.6(3)
C2 C1 C6 N1 179.2(3)
S1 C1 C6 N1 2.1(4)
C5 C6 N1 C7 2.8(5)
C1 C6 N1 C7 -176.9(3)
C6 N1 C7 O1 1.6(5)
C6 N1 C7 C8 -176.2(3)
N1 C7 O1 Co1 -161.3(2)
C8 C7 O1 Co1 16.4(4)
O4 Co1 O1 C7 65.5(2)
O3 Co1 O1 C7 157.8(2)
N2 Co1 O1 C7 -27.1(2)
N3 Co1 O1 C7 -108.3(2)
O1 C7 C8 N2 12.0(4)
N1 C7 C8 N2 -170.2(3)
O1 C7 C8 C9 141.7(3)
N1 C7 C8 C9 -40.5(4)
C9 C8 N2 C10 77.4(3)
C7 C8 N2 C10 -153.4(3)
C9 C8 N2 C11 -47.4(4)
C7 C8 N2 C11 81.8(3)
C9 C8 N2 Co1 -160.8(2)
C7 C8 N2 Co1 -31.6(3)
O4 Co1 N2 C8 -59.6(2)
O2 Co1 N2 C8 -149.12(18)
O3 Co1 N2 C8 55.1(6)
O1 Co1 N2 C8 31.49(19)
N3 Co1 N2 C8 134.9(2)
O4 Co1 N2 C10 60.8(2)
O2 Co1 N2 C10 -28.8(2)
O3 Co1 N2 C10 175.4(4)
O1 Co1 N2 C10 151.8(2)
N3 Co1 N2 C10 -104.8(2)
O4 Co1 N2 C11 -178.51(19)
O2 Co1 N2 C11 91.92(19)
O3 Co1 N2 C11 -63.9(5)
O1 Co1 N2 C11 -87.5(2)
N3 Co1 N2 C11 15.94(19)
C8 N2 C11 C12 -158.0(3)
C10 N2 C11 C12 78.1(3)
Co1 N2 C11 C12 -43.1(3)
N2 C11 C12 N3 59.7(3)
C11 C12 N3 C13 80.6(3)
C11 C12 N3 C14 -155.9(3)
C11 C12 N3 Co1 -40.5(3)
O4 Co1 N3 C13 173.9(3)
O2 Co1 N3 C13 150.0(2)
O3 Co1 N3 C13 60.4(2)
O1 Co1 N3 C13 -31.3(2)
N2 Co1 N3 C13 -107.4(2)
O4 Co1 N3 C12 -65.6(4)
O2 Co1 N3 C12 -89.51(19)
O3 Co1 N3 C12 -179.12(18)
O1 Co1 N3 C12 89.19(19)
N2 Co1 N3 C12 13.08(19)
O4 Co1 N3 C14 52.8(5)
O2 Co1 N3 C14 28.94(17)
O3 Co1 N3 C14 -60.67(19)
O1 Co1 N3 C14 -152.37(18)
N2 Co1 N3 C14 131.53(19)
C13 N3 C14 C16 -156.3(3)
C12 N3 C14 C16 79.7(3)
Co1 N3 C14 C16 -34.2(3)
C13 N3 C14 C15 76.7(3)
C12 N3 C14 C15 -47.4(3)
Co1 N3 C14 C15 -161.2(2)
N3 C14 C16 O2 22.7(4)
C15 C14 C16 O2 150.5(3)
N3 C14 C16 N4 -158.5(3)
C15 C14 C16 N4 -30.8(4)
N4 C16 O2 Co1 -175.8(2)
C14 C16 O2 Co1 2.9(4)
O4 Co1 O2 C16 167.5(2)
O3 Co1 O2 C16 75.2(2)
N2 Co1 O2 C16 -99.8(2)
N3 Co1 O2 C16 -18.4(2)
O2 C16 N4 C17 -4.3(5)
C14 C16 N4 C17 177.0(3)
C16 N4 C17 C18 97.6(4)
C16 N4 C17 C22 -81.1(4)
C22 C17 C18 C19 0.0(5)
N4 C17 C18 C19 -178.7(3)
C17 C18 C19 C20 0.2(5)
C18 C19 C20 C21 0.1(5)
C19 C20 C21 C22 -0.6(6)
C20 C21 C22 C17 0.8(5)
C20 C21 C22 S2 -179.5(3)
C18 C17 C22 C21 -0.5(5)
N4 C17 C22 C21 178.2(3)
C18 C17 C22 S2 179.8(3)
N4 C17 C22 S2 -1.5(4)
C2 C1 S1 C23 72.8(3)
C6 C1 S1 C23 -110.1(3)
C21 C22 S2 C24 -13.2(4)
C17 C22 S2 C24 166.6(3)
